data_8100623
loop_
_publ_author_name
'Mizuguchi, Jin'
'Mochizuki, Misato'

_publ_section_title
;
Crystal structure of aquamagnesiumphthalocyanine pyridine (2/3), 2
(C~32~H~16~N~8~)Mg(H~2~O) &#x00B7; 3C~5~H~5~N
;
_journal_issue 2
_journal_name_full 'Zeitschrift f\"ur Kristallographie - New Crystal Structures'
_journal_page_first 244
_journal_page_last 246
_journal_volume 217
_journal_year 2002
_chemical_formula_moiety 'C79 H51 N19 Mg2 O2 '
_chemical_formula_structural '2(C32 H16 N8 Mg)H2 O . 3C5 H5 N'
_chemical_formula_sum 'C79 H51 Mg2 N19 O2'
_chemical_formula_weight 1379.02
_space_group_IT_number 2
_symmetry_cell_setting triclinic
_symmetry_Int_Tables_number 2
_symmetry_space_group_name_Hall '-P 1'
_symmetry_space_group_name_H-M 'P -1'
_cell_angle_alpha 102.96(5)
_cell_angle_beta 112.59(4)
_cell_angle_gamma 104.01(5)
_cell_formula_units_Z 2
_cell_length_a 13.586(8)
_cell_length_b 15.640(9)
_cell_length_c 17.667(10)
_cell_measurement_temperature 223.2
_cell_volume 3144(3)
_exptl_crystal_density_diffrn 1.339
_cod_original_formula_sum 'C79 H51 N19 Mg2 O2 '
_cod_database_code 8100623

loop_
_symmetry_equiv_pos_as_xyz
x,y,z
-x,-y,-z

loop_
_atom_site_label
_atom_site_type_symbol
_atom_site_fract_x
_atom_site_fract_y
_atom_site_fract_z
_atom_site_U_iso_or_equiv
_atom_site_adp_type
_atom_site_occupancy
_atom_site_calc_flag
_atom_site_refinement_flags
_atom_site_disorder_assembly
_atom_site_disorder_group
Mg1 Mg 0.78493(8) 0.38513(7) 0.30082(6) 0.0239(2) Uani 1.00 d . . .
Mg2 Mg 0.70044(8) 0.61540(7) 0.20140(6) 0.0239(2) Uani 1.00 d . . .
O1 O 0.8156(2) 0.3053(1) 0.3754(1) 0.0302(5) Uani 1.00 d . . .
O2 O 0.6818(2) 0.6989(1) 0.1289(1) 0.0286(5) Uani 1.00 d . . .
N1 N 0.7662(2) 0.3020(2) 0.1858(2) 0.0275(6) Uani 1.00 d . . .
N2 N 0.9467(2) 0.4604(2) 0.3284(2) 0.0249(6) Uani 1.00 d . . .
N3 N 0.7921(2) 0.5027(2) 0.3843(2) 0.0245(6) Uani 1.00 d . . .
N4 N 0.6112(2) 0.3448(2) 0.2405(2) 0.0259(6) Uani 1.00 d . . .
N5 N 0.9651(2) 0.3529(2) 0.2162(2) 0.0277(6) Uani 1.00 d . . .
N6 N 0.9966(2) 0.5901(2) 0.4589(2) 0.0248(6) Uani 1.00 d . . .
N7 N 0.5909(2) 0.4554(2) 0.3489(2) 0.0257(6) Uani 1.00 d . . .
N8 N 0.5615(2) 0.2119(2) 0.1129(2) 0.0299(6) Uani 1.00 d . . .
N9 N 0.6955(2) 0.4971(2) 0.1201(1) 0.0236(6) Uani 1.00 d . . .
N10 N 0.8734(2) 0.6544(2) 0.2670(2) 0.0259(6) Uani 1.00 d . . .
N11 N 0.7142(2) 0.6959(2) 0.3162(2) 0.0254(6) Uani 1.00 d . . .
N12 N 0.5362(2) 0.5391(2) 0.1688(2) 0.0235(6) Uani 1.00 d . . .
N13 N 0.8969(2) 0.5473(2) 0.1575(2) 0.0267(6) Uani 1.00 d . . .
N14 N 0.9187(2) 0.7846(2) 0.3950(2) 0.0270(6) Uani 1.00 d . . .
N15 N 0.5123(2) 0.6457(2) 0.2782(2) 0.0273(6) Uani 1.00 d . . .
N16 N 0.4911(2) 0.4082(2) 0.0417(2) 0.0245(6) Uani 1.00 d . . .
N17 N 0.7734(2) 0.1180(2) 0.3102(2) 0.0434(8) Uani 1.00 d . . .
N18 N 0.3377(3) 0.0222(3) 0.2630(2) 0.061(1) Uani 1.00 d . . .
N19 N 0.8548(2) 0.8528(2) 0.1503(2) 0.0446(8) Uani 1.00 d . . .
C1 C 0.6686(2) 0.2299(2) 0.1226(2) 0.0249(7) Uani 1.00 d . . .
C2 C 0.6952(3) 0.1697(2) 0.0627(2) 0.0295(7) Uani 1.00 d . . .
C3 C 0.6285(3) 0.0882(2) -0.0102(2) 0.0351(8) Uani 1.00 d . . .
C4 C 0.6810(3) 0.0500(2) -0.0545(2) 0.0427(9) Uani 1.00 d . . .
C5 C 0.7982(3) 0.0936(2) -0.0267(2) 0.0422(9) Uani 1.00 d . . .
C6 C 0.8660(3) 0.1745(2) 0.0466(2) 0.0371(8) Uani 1.00 d . . .
C7 C 0.8132(3) 0.2127(2) 0.0917(2) 0.0302(8) Uani 1.00 d . . .
C8 C 0.8556(2) 0.2952(2) 0.1700(2) 0.0262(7) Uani 1.00 d . . .
C9 C 1.0062(2) 0.4285(2) 0.2888(2) 0.0252(7) Uani 1.00 d . . .
C10 C 1.1263(2) 0.4882(2) 0.3382(2) 0.0264(7) Uani 1.00 d . . .
C11 C 1.2195(2) 0.4836(2) 0.3252(2) 0.0299(8) Uani 1.00 d . . .
C12 C 1.3255(3) 0.5517(2) 0.3850(2) 0.0373(9) Uani 1.00 d . . .
C13 C 1.3382(3) 0.6211(3) 0.4564(2) 0.0381(9) Uani 1.00 d . . .
C14 C 1.2452(3) 0.6255(2) 0.4696(2) 0.0325(8) Uani 1.00 d . . .
C15 C 1.1381(2) 0.5580(2) 0.4099(2) 0.0249(7) Uani 1.00 d . . .
C16 C 1.0214(2) 0.5379(2) 0.4012(2) 0.0243(7) Uani 1.00 d . . .
C17 C 0.8899(2) 0.5732(2) 0.4491(2) 0.0250(7) Uani 1.00 d . . .
C18 C 0.8617(2) 0.6302(2) 0.5107(2) 0.0249(7) Uani 1.00 d . . .
C19 C 0.9266(3) 0.7068(2) 0.5891(2) 0.0303(8) Uani 1.00 d . . .
C20 C 0.8696(3) 0.7433(2) 0.6303(2) 0.0351(8) Uani 1.00 d . . .
C21 C 0.7510(3) 0.7044(2) 0.5954(2) 0.0336(8) Uani 1.00 d . . .
C22 C 0.6857(2) 0.6278(2) 0.5188(2) 0.0288(7) Uani 1.00 d . . .
C23 C 0.7428(2) 0.5906(2) 0.4770(2) 0.0258(7) Uani 1.00 d . . .
C24 C 0.7004(2) 0.5102(2) 0.3970(2) 0.0243(7) Uani 1.00 d . . .
C25 C 0.5504(2) 0.3802(2) 0.2764(2) 0.0266(7) Uani 1.00 d . . .
C26 C 0.4292(2) 0.3214(2) 0.2238(2) 0.0257(7) Uani 1.00 d . . .
C27 C 0.3334(3) 0.3241(2) 0.2342(2) 0.0318(8) Uani 1.00 d . . .
C28 C 0.2289(3) 0.2562(3) 0.1733(2) 0.0400(9) Uani 1.00 d . . .
C29 C 0.2183(3) 0.1871(3) 0.1014(2) 0.0406(9) Uani 1.00 d . . .
C30 C 0.3144(3) 0.1834(2) 0.0917(2) 0.0366(8) Uani 1.00 d . . .
C31 C 0.4198(2) 0.2505(2) 0.1538(2) 0.0274(7) Uani 1.00 d . . .
C32 C 0.5366(3) 0.2677(2) 0.1663(2) 0.0287(7) Uani 1.00 d . . .
C33 C 0.5997(2) 0.4258(2) 0.0546(2) 0.0231(7) Uani 1.00 d . . .
C34 C 0.6300(2) 0.3672(2) -0.0040(2) 0.0254(7) Uani 1.00 d . . .
C35 C 0.5676(3) 0.2881(2) -0.0798(2) 0.0302(8) Uani 1.00 d . . .
C36 C 0.6263(3) 0.2526(2) -0.1208(2) 0.0338(8) Uani 1.00 d . . .
C37 C 0.7448(3) 0.2954(2) -0.0861(2) 0.0334(8) Uani 1.00 d . . .
C38 C 0.8078(3) 0.3729(2) -0.0102(2) 0.0302(8) Uani 1.00 d . . .
C39 C 0.7487(2) 0.4087(2) 0.0304(2) 0.0246(7) Uani 1.00 d . . .
C40 C 0.7878(2) 0.4901(2) 0.1085(2) 0.0232(7) Uani 1.00 d . . .
C41 C 0.9350(2) 0.6222(2) 0.2298(2) 0.0256(7) Uani 1.00 d . . .
C42 C 1.0543(2) 0.6844(2) 0.2798(2) 0.0266(7) Uani 1.00 d . . .
C43 C 1.1490(3) 0.6854(2) 0.2659(2) 0.0321(8) Uani 1.00 d . . .
C44 C 1.2516(3) 0.7579(3) 0.3248(2) 0.0404(9) Uani 1.00 d . . .
C45 C 1.2609(3) 0.8278(3) 0.3942(2) 0.0427(9) Uani 1.00 d . . .
C46 C 1.1664(3) 0.8272(2) 0.4080(2) 0.0336(8) Uani 1.00 d . . .
C47 C 1.0626(2) 0.7547(2) 0.3499(2) 0.0279(7) Uani 1.00 d . . .
C48 C 0.9460(2) 0.7324(2) 0.3400(2) 0.0258(7) Uani 1.00 d . . .
C49 C 0.8110(2) 0.7647(2) 0.3834(2) 0.0260(7) Uani 1.00 d . . .
C50 C 0.7815(3) 0.8199(2) 0.4447(2) 0.0289(7) Uani 1.00 d . . .
C51 C 0.8458(3) 0.8971(2) 0.5222(2) 0.0373(9) Uani 1.00 d . . .
C52 C 0.7866(3) 0.9323(2) 0.5627(2) 0.0427(9) Uani 1.00 d . . .
C53 C 0.6682(3) 0.8920(2) 0.5275(2) 0.0439(9) Uani 1.00 d . . .
C54 C 0.6050(3) 0.8154(2) 0.4515(2) 0.0363(8) Uani 1.00 d . . .
C55 C 0.6629(3) 0.7789(2) 0.4096(2) 0.0278(7) Uani 1.00 d . . .
C56 C 0.6228(2) 0.7009(2) 0.3288(2) 0.0245(7) Uani 1.00 d . . .
C57 C 0.4743(2) 0.5725(2) 0.2058(2) 0.0253(7) Uani 1.00 d . . .
C58 C 0.3541(2) 0.5132(2) 0.1526(2) 0.0266(7) Uani 1.00 d . . .
C59 C 0.2583(3) 0.5177(2) 0.1622(2) 0.0324(8) Uani 1.00 d . . .
C60 C 0.1538(3) 0.4501(3) 0.1014(2) 0.0394(9) Uani 1.00 d . . .
C61 C 0.1432(3) 0.3789(3) 0.0324(2) 0.0387(9) Uani 1.00 d . . .
C62 C 0.2396(3) 0.3734(2) 0.0229(2) 0.0323(8) Uani 1.00 d . . .
C63 C 0.3448(2) 0.4418(2) 0.0836(2) 0.0266(7) Uani 1.00 d . . .
C64 C 0.4629(2) 0.4616(2) 0.0962(2) 0.0236(7) Uani 1.00 d . . .
C65 C 0.6802(3) 0.0575(3) 0.2371(2) 0.047(1) Uani 1.00 d . . .
C66 C 0.6447(3) -0.0384(3) 0.2152(2) 0.048(1) Uani 1.00 d . . .
C67 C 0.7089(3) -0.0752(2) 0.2712(3) 0.051(1) Uani 1.00 d . . .
C68 C 0.8064(3) -0.0144(3) 0.3460(2) 0.0482(10) Uani 1.00 d . . .
C69 C 0.8354(3) 0.0814(3) 0.3635(2) 0.0466(10) Uani 1.00 d . . .
C70 C 0.4016(4) -0.0251(3) 0.2994(3) 0.074(1) Uani 1.00 d . . .
C71 C 0.5185(4) 0.0179(4) 0.3581(3) 0.079(1) Uani 1.00 d . . .
C72 C 0.5688(4) 0.1115(4) 0.3759(3) 0.072(1) Uani 1.00 d . . .
C73 C 0.5054(4) 0.1577(3) 0.3376(3) 0.055(1) Uani 1.00 d . . .
C74 C 0.3935(3) 0.1115(3) 0.2838(3) 0.055(1) Uani 1.00 d . . .
C75 C 0.9550(3) 0.8422(3) 0.1730(3) 0.052(1) Uani 1.00 d . . .
C76 C 1.0521(3) 0.9079(3) 0.1867(3) 0.064(1) Uani 1.00 d . . .
C77 C 1.0495(4) 0.9913(3) 0.1796(3) 0.072(1) Uani 1.00 d . . .
C78 C 0.9497(4) 1.0067(3) 0.1570(3) 0.069(1) Uani 1.00 d . . .
C79 C 0.8537(3) 0.9360(3) 0.1428(3) 0.055(1) Uani 1.00 d . . .
H1 H 0.5485 0.0599 -0.0299 0.0426 Uiso 1.00 calc . . .
H2 H 0.6370 -0.0066 -0.1041 0.0506 Uiso 1.00 calc . . .
H3 H 0.8315 0.0660 -0.0592 0.0509 Uiso 1.00 calc . . .
H4 H 0.9456 0.2031 0.0657 0.0450 Uiso 1.00 calc . . .
H5 H 1.2109 0.4357 0.2766 0.0368 Uiso 1.00 calc . . .
H6 H 1.3908 0.5505 0.3772 0.0453 Uiso 1.00 calc . . .
H7 H 1.4123 0.6660 0.4966 0.0459 Uiso 1.00 calc . . .
H8 H 1.2539 0.6732 0.5178 0.0407 Uiso 1.00 calc . . .
H9 H 1.0096 0.7328 0.6146 0.0283 Uiso 1.00 calc . . .
H10 H 0.9141 0.7916 0.6866 0.0397 Uiso 1.00 calc . . .
H11 H 0.7169 0.7369 0.6257 0.0711 Uiso 1.00 calc . . .
H12 H 0.5965 0.5923 0.4918 0.0762 Uiso 1.00 calc . . .
H13 H 0.3399 0.3714 0.2818 0.0376 Uiso 1.00 calc . . .
H14 H 0.1630 0.2559 0.1802 0.0481 Uiso 1.00 calc . . .
H15 H 0.1440 0.1411 0.0595 0.0498 Uiso 1.00 calc . . .
H16 H 0.3074 0.1365 0.0430 0.0443 Uiso 1.00 calc . . .
H17 H 0.4827 0.2585 -0.1066 0.0305 Uiso 1.00 calc . . .
H18 H 0.5813 0.1952 -0.1763 0.0295 Uiso 1.00 calc . . .
H19 H 0.7792 0.2639 -0.1166 0.0461 Uiso 1.00 calc . . .
H20 H 0.8849 0.4040 0.0175 0.0284 Uiso 1.00 calc . . .
H21 H 1.1425 0.6386 0.2183 0.0392 Uiso 1.00 calc . . .
H22 H 1.3177 0.7593 0.3179 0.0478 Uiso 1.00 calc . . .
H23 H 1.3329 0.8772 0.4324 0.0498 Uiso 1.00 calc . . .
H24 H 1.1727 0.8750 0.4555 0.0396 Uiso 1.00 calc . . .
H25 H 0.9267 0.9248 0.5469 0.0451 Uiso 1.00 calc . . .
H26 H 0.8277 0.9853 0.6160 0.0511 Uiso 1.00 calc . . .
H27 H 0.6310 0.9182 0.5568 0.0536 Uiso 1.00 calc . . .
H28 H 0.5242 0.7880 0.4276 0.0435 Uiso 1.00 calc . . .
H29 H 0.2672 0.5682 0.2111 0.0338 Uiso 1.00 calc . . .
H30 H 0.0867 0.4522 0.1060 0.0470 Uiso 1.00 calc . . .
H31 H 0.0699 0.3325 -0.0086 0.0461 Uiso 1.00 calc . . .
H32 H 0.2325 0.3239 -0.0239 0.0379 Uiso 1.00 calc . . .
H33 H 0.8911 0.3525 0.4500 0.0499 Uiso 1.00 calc . . .
H34 H 0.7957 0.2532 0.3446 0.0499 Uiso 1.00 calc . . .
H35 H 0.7402 0.7528 0.1458 0.0499 Uiso 1.00 calc . . .
H36 H 0.6079 0.6507 0.0547 0.0499 Uiso 1.00 calc . . .
H37 H 0.6357 0.0819 0.1976 0.0534 Uiso 1.00 calc . . .
H38 H 0.5771 -0.0790 0.1626 0.0562 Uiso 1.00 calc . . .
H39 H 0.6852 -0.1413 0.2576 0.0610 Uiso 1.00 calc . . .
H40 H 0.8528 -0.0387 0.3843 0.0571 Uiso 1.00 calc . . .
H41 H 0.9020 0.1234 0.4162 0.0548 Uiso 1.00 calc . . .
H42 H 0.3600 -0.0918 0.2808 0.0984 Uiso 1.00 calc . . .
H43 H 0.5601 -0.0184 0.3845 0.0921 Uiso 1.00 calc . . .
H44 H 0.6515 0.1429 0.4169 0.0879 Uiso 1.00 calc . . .
H45 H 0.5391 0.2233 0.3494 0.0991 Uiso 1.00 calc . . .
H46 H 0.3466 0.1448 0.2562 0.0662 Uiso 1.00 calc . . .
H47 H 0.9585 0.7837 0.1793 0.0627 Uiso 1.00 calc . . .
H48 H 1.1213 0.8960 0.2025 0.0782 Uiso 1.00 calc . . .
H49 H 1.1179 1.0392 0.1907 0.0841 Uiso 1.00 calc . . .
H50 H 0.9458 1.0648 0.1506 0.0818 Uiso 1.00 calc . . .
H51 H 0.7834 0.9461 0.1269 0.0648 Uiso 1.00 calc . . .

loop_
_atom_site_aniso_label
_atom_site_aniso_U_11
_atom_site_aniso_U_22
_atom_site_aniso_U_33
_atom_site_aniso_U_12
_atom_site_aniso_U_13
_atom_site_aniso_U_23
Mg1 0.0259(5) 0.0221(5) 0.0258(5) 0.0106(4) 0.0142(3) 0.0067(4)
Mg2 0.0253(4) 0.0235(5) 0.0259(5) 0.0109(4) 0.0147(3) 0.0074(4)
O1 0.036(1) 0.023(1) 0.029(1) 0.0113(8) 0.0144(8) 0.0073(9)
O2 0.0273(10) 0.027(1) 0.028(1) 0.0077(8) 0.0113(8) 0.0101(9)
N1 0.032(1) 0.029(1) 0.027(1) 0.0181(10) 0.0152(9) 0.010(1)
N2 0.027(1) 0.025(1) 0.028(1) 0.0119(9) 0.0161(9) 0.0108(10)
N3 0.030(1) 0.020(1) 0.029(1) 0.0124(9) 0.0178(9) 0.0091(10)
N4 0.029(1) 0.030(1) 0.024(1) 0.0156(10) 0.0139(9) 0.010(1)
N5 0.036(1) 0.028(1) 0.029(1) 0.0180(10) 0.0199(9) 0.012(1)
N6 0.027(1) 0.022(1) 0.030(1) 0.0109(9) 0.0167(9) 0.0101(10)
N7 0.030(1) 0.024(1) 0.028(1) 0.0149(9) 0.0152(9) 0.0101(10)
N8 0.035(1) 0.028(1) 0.029(1) 0.015(1) 0.0150(10) 0.010(1)
N9 0.025(1) 0.024(1) 0.026(1) 0.0095(9) 0.0149(9) 0.0094(10)
N10 0.026(1) 0.027(1) 0.026(1) 0.0129(9) 0.0117(9) 0.009(1)
N11 0.030(1) 0.026(1) 0.025(1) 0.0135(9) 0.0148(9) 0.0096(10)
N12 0.025(1) 0.024(1) 0.026(1) 0.0106(9) 0.0150(9) 0.0087(10)
N13 0.025(1) 0.028(1) 0.032(1) 0.0139(9) 0.0146(9) 0.012(1)
N14 0.032(1) 0.022(1) 0.025(1) 0.0091(10) 0.0118(10) 0.0076(10)
N15 0.033(1) 0.031(1) 0.030(1) 0.0190(10) 0.0201(9) 0.013(1)
N16 0.029(1) 0.022(1) 0.028(1) 0.0113(9) 0.0168(9) 0.0103(10)
N17 0.050(2) 0.027(1) 0.050(2) 0.014(1) 0.019(1) 0.016(1)
N18 0.065(2) 0.060(2) 0.045(2) 0.005(2) 0.028(1) 0.011(2)
N19 0.044(2) 0.041(2) 0.040(2) 0.004(1) 0.016(1) 0.017(1)
C1 0.030(1) 0.021(1) 0.024(1) 0.012(1) 0.011(1) 0.008(1)
C2 0.038(2) 0.030(2) 0.028(1) 0.019(1) 0.018(1) 0.014(1)
C3 0.045(2) 0.030(2) 0.030(2) 0.018(1) 0.016(1) 0.009(1)
C4 0.059(2) 0.031(2) 0.037(2) 0.024(1) 0.021(2) 0.007(1)
C5 0.058(2) 0.043(2) 0.034(2) 0.031(1) 0.026(1) 0.008(1)
C6 0.048(2) 0.041(2) 0.034(2) 0.028(1) 0.024(1) 0.011(1)
C7 0.039(2) 0.029(2) 0.028(1) 0.019(1) 0.016(1) 0.011(1)
C8 0.034(1) 0.029(1) 0.028(1) 0.019(1) 0.019(1) 0.015(1)
C9 0.029(1) 0.024(1) 0.032(1) 0.013(1) 0.019(1) 0.014(1)
C10 0.030(1) 0.028(2) 0.029(1) 0.013(1) 0.017(1) 0.013(1)
C11 0.032(1) 0.035(2) 0.035(1) 0.019(1) 0.021(1) 0.017(1)
C12 0.037(2) 0.045(2) 0.048(2) 0.023(1) 0.029(1) 0.024(1)
C13 0.027(2) 0.042(2) 0.044(2) 0.008(1) 0.018(1) 0.018(1)
C14 0.036(2) 0.031(2) 0.035(2) 0.012(1) 0.021(1) 0.011(1)
C15 0.027(1) 0.025(1) 0.030(1) 0.010(1) 0.017(1) 0.015(1)
C16 0.031(1) 0.024(1) 0.029(1) 0.014(1) 0.019(1) 0.016(1)
C17 0.034(1) 0.023(1) 0.027(1) 0.013(1) 0.018(1) 0.013(1)
C18 0.032(1) 0.023(1) 0.029(1) 0.015(1) 0.019(1) 0.014(1)
C19 0.033(1) 0.024(2) 0.035(2) 0.011(1) 0.018(1) 0.009(1)
C20 0.048(2) 0.027(2) 0.032(2) 0.016(1) 0.021(1) 0.007(1)
C21 0.048(2) 0.033(2) 0.036(2) 0.022(1) 0.029(1) 0.014(1)
C22 0.034(1) 0.029(2) 0.034(1) 0.017(1) 0.022(1) 0.012(1)
C23 0.031(1) 0.025(1) 0.028(1) 0.015(1) 0.015(1) 0.013(1)
C24 0.029(1) 0.024(1) 0.027(1) 0.015(1) 0.015(1) 0.012(1)
C25 0.028(1) 0.025(1) 0.033(1) 0.014(1) 0.017(1) 0.013(1)
C26 0.027(1) 0.024(1) 0.029(1) 0.013(1) 0.013(1) 0.011(1)
C27 0.029(1) 0.034(2) 0.037(2) 0.017(1) 0.017(1) 0.014(1)
C28 0.030(2) 0.047(2) 0.048(2) 0.018(1) 0.020(1) 0.019(2)
C29 0.026(2) 0.042(2) 0.043(2) 0.011(1) 0.008(1) 0.014(2)
C30 0.036(2) 0.038(2) 0.032(2) 0.019(1) 0.010(1) 0.012(1)
C31 0.029(1) 0.027(1) 0.029(1) 0.014(1) 0.011(1) 0.015(1)
C32 0.032(1) 0.031(2) 0.027(1) 0.016(1) 0.014(1) 0.013(1)
C33 0.027(1) 0.020(1) 0.027(1) 0.010(1) 0.016(1) 0.008(1)
C34 0.028(1) 0.021(1) 0.032(1) 0.013(1) 0.016(1) 0.011(1)
C35 0.035(2) 0.026(2) 0.031(2) 0.014(1) 0.017(1) 0.008(1)
C36 0.044(2) 0.026(2) 0.034(2) 0.016(1) 0.019(1) 0.007(1)
C37 0.041(2) 0.037(2) 0.035(2) 0.026(1) 0.024(1) 0.012(1)
C38 0.032(1) 0.033(2) 0.030(1) 0.017(1) 0.016(1) 0.011(1)
C39 0.027(1) 0.024(1) 0.031(1) 0.013(1) 0.017(1) 0.016(1)
C40 0.027(1) 0.023(1) 0.025(1) 0.014(1) 0.014(1) 0.010(1)
C41 0.025(1) 0.027(1) 0.027(1) 0.012(1) 0.012(1) 0.012(1)
C42 0.029(1) 0.027(1) 0.030(1) 0.017(1) 0.012(1) 0.016(1)
C43 0.027(1) 0.037(2) 0.036(2) 0.017(1) 0.014(1) 0.017(1)
C44 0.030(2) 0.044(2) 0.051(2) 0.013(1) 0.022(1) 0.020(2)
C45 0.030(2) 0.044(2) 0.040(2) 0.006(1) 0.010(1) 0.009(2)
C46 0.031(2) 0.029(2) 0.033(2) 0.010(1) 0.010(1) 0.007(1)
C47 0.030(1) 0.028(2) 0.026(1) 0.013(1) 0.010(1) 0.012(1)
C48 0.024(1) 0.024(1) 0.027(1) 0.010(1) 0.009(1) 0.009(1)
C49 0.032(1) 0.023(1) 0.024(1) 0.012(1) 0.012(1) 0.009(1)
C50 0.042(2) 0.025(1) 0.024(1) 0.016(1) 0.017(1) 0.010(1)
C51 0.050(2) 0.030(2) 0.035(2) 0.018(1) 0.022(1) 0.010(1)
C52 0.063(2) 0.033(2) 0.032(2) 0.026(2) 0.021(1) 0.007(1)
C53 0.062(2) 0.046(2) 0.041(2) 0.037(1) 0.030(1) 0.018(1)
C54 0.050(2) 0.037(2) 0.036(2) 0.026(1) 0.027(1) 0.014(1)
C55 0.035(1) 0.025(1) 0.030(1) 0.016(1) 0.017(1) 0.014(1)
C56 0.033(1) 0.024(1) 0.022(1) 0.015(1) 0.016(1) 0.008(1)
C57 0.028(1) 0.030(2) 0.027(1) 0.017(1) 0.016(1) 0.014(1)
C58 0.027(1) 0.032(2) 0.031(1) 0.015(1) 0.017(1) 0.019(1)
C59 0.034(1) 0.043(2) 0.034(2) 0.023(1) 0.020(1) 0.021(1)
C60 0.029(1) 0.055(2) 0.044(2) 0.019(1) 0.022(1) 0.022(2)
C61 0.025(1) 0.044(2) 0.041(2) 0.006(1) 0.015(1) 0.014(2)
C62 0.028(1) 0.035(2) 0.035(2) 0.010(1) 0.017(1) 0.013(1)
C63 0.031(1) 0.026(1) 0.033(1) 0.015(1) 0.020(1) 0.015(1)
C64 0.028(1) 0.021(1) 0.028(1) 0.012(1) 0.017(1) 0.011(1)
C65 0.046(2) 0.038(2) 0.048(2) 0.015(2) 0.013(2) 0.018(2)
C66 0.053(2) 0.036(2) 0.039(2) 0.009(2) 0.011(2) 0.011(2)
C67 0.067(2) 0.028(2) 0.054(2) 0.015(2) 0.025(2) 0.017(2)
C68 0.054(2) 0.035(2) 0.050(2) 0.016(2) 0.014(2) 0.025(2)
C69 0.047(2) 0.041(2) 0.041(2) 0.008(2) 0.012(2) 0.019(2)
C70 0.130(3) 0.037(2) 0.078(2) 0.019(2) 0.081(2) 0.016(2)
C71 0.111(3) 0.107(3) 0.091(3) 0.085(2) 0.074(2) 0.067(2)
C72 0.057(2) 0.101(4) 0.064(3) 0.028(2) 0.028(2) 0.041(2)
C73 0.059(2) 0.051(2) 0.038(2) 0.006(2) 0.017(2) 0.012(2)
C74 0.057(2) 0.061(2) 0.053(2) 0.020(2) 0.027(2) 0.030(2)
C75 0.050(2) 0.049(2) 0.054(2) 0.014(2) 0.017(2) 0.028(2)
C76 0.047(2) 0.069(3) 0.060(3) 0.014(2) 0.015(2) 0.020(2)
C77 0.066(3) 0.056(3) 0.065(3) -0.012(2) 0.026(2) 0.016(2)
C78 0.103(3) 0.040(2) 0.070(3) 0.024(2) 0.042(2) 0.033(2)
C79 0.063(2) 0.062(2) 0.045(2) 0.031(2) 0.023(2) 0.022(2)

loop_
_geom_bond_atom_site_label_1
_geom_bond_atom_site_label_2
_geom_bond_distance
_geom_bond_site_symmetry_1
_geom_bond_site_symmetry_2
_geom_bond_publ_flag
MG1 O1 2.008(2) . . yes
MG1 N1 2.035(3) . . yes
MG1 N2 2.030(3) . . yes
MG1 N3 2.038(3) . . yes
MG1 N4 2.037(3) . . yes
MG2 O2 2.018(2) . . yes
MG2 N9 2.041(3) . . yes
MG2 N10 2.033(3) . . yes
MG2 N11 2.046(3) . . yes
MG2 N12 2.038(3) . . yes
O1 H33 1.222 . . no
O1 H34 0.784 . . no
O2 H35 0.900 . . no
O2 H36 1.214 . . no
N1 C1 1.361(4) . . yes
N1 C8 1.369(4) . . yes
N2 C9 1.365(4) . . yes
N2 C16 1.363(4) . . yes
N3 C17 1.360(4) . . yes
N3 C24 1.374(4) . . yes
N4 C25 1.364(4) . . yes
N4 C32 1.370(4) . . yes
N5 C8 1.334(4) . . yes
N5 C9 1.343(4) . . yes
N6 C16 1.357(4) . . yes
N6 C17 1.343(4) . . yes
N7 C24 1.325(4) . . yes
N7 C25 1.340(4) . . yes
N8 C1 1.347(4) . . yes
N8 C32 1.335(4) . . yes
N9 C33 1.355(3) . . yes
N9 C40 1.371(4) . . yes
N10 C41 1.365(4) . . yes
N10 C48 1.363(4) . . yes
N11 C49 1.356(4) . . yes
N11 C56 1.359(4) . . yes
N12 C57 1.375(4) . . yes
N12 C64 1.357(3) . . yes
N13 C40 1.331(4) . . yes
N13 C41 1.341(4) . . yes
N14 C48 1.349(4) . . yes
N14 C49 1.341(4) . . yes
N15 C56 1.339(4) . . yes
N15 C57 1.327(4) . . yes
N16 C33 1.350(4) . . yes
N16 C64 1.359(4) . . yes
N17 C65 1.335(4) . . yes
N17 C69 1.338(4) . . yes
N18 C70 1.346(6) . . yes
N18 C74 1.304(5) . . yes
N19 C75 1.327(5) . . yes
N19 C79 1.340(5) . . yes
C1 C2 1.466(4) . . yes
C2 C3 1.383(4) . . yes
C2 C7 1.406(4) . . yes
C3 C4 1.381(5) . . yes
C3 H1 0.951 . . no
C4 C5 1.401(5) . . yes
C4 H2 0.951 . . no
C5 C6 1.382(4) . . yes
C5 H3 0.952 . . no
C6 C7 1.393(4) . . yes
C6 H4 0.949 . . no
C7 C8 1.463(4) . . yes
C9 C10 1.449(4) . . yes
C10 C11 1.386(4) . . yes
C10 C15 1.401(4) . . yes
C11 C12 1.381(4) . . yes
C11 H5 0.951 . . no
C12 C13 1.388(5) . . yes
C12 H6 0.952 . . no
C13 C14 1.385(4) . . yes
C13 H7 0.947 . . no
C14 C15 1.386(4) . . yes
C14 H8 0.944 . . no
C15 C16 1.479(4) . . yes
C17 C18 1.475(4) . . yes
C18 C19 1.392(4) . . yes
C18 C23 1.400(4) . . yes
C19 C20 1.385(4) . . yes
C19 H9 0.973 . . no
C20 C21 1.393(4) . . yes
C20 H10 0.951 . . no
C21 C22 1.375(4) . . yes
C21 H11 0.970 . . no
C22 C23 1.397(4) . . yes
C22 H12 1.056 . . no
C23 C24 1.462(4) . . yes
C25 C26 1.459(4) . . yes
C26 C27 1.392(4) . . yes
C26 C31 1.404(4) . . yes
C27 C28 1.372(4) . . yes
C27 H13 0.946 . . no
C28 C29 1.403(5) . . yes
C28 H14 0.948 . . no
C29 C30 1.393(5) . . yes
C29 H15 0.959 . . no
C30 C31 1.380(4) . . yes
C30 H16 0.953 . . no
C31 C32 1.462(4) . . yes
C33 C34 1.471(4) . . yes
C34 C35 1.385(4) . . yes
C34 C39 1.398(4) . . yes
C35 C36 1.396(4) . . yes
C35 H17 0.997 . . no
C36 C37 1.397(4) . . yes
C36 H18 1.010 . . no
C37 C38 1.374(4) . . yes
C37 H19 0.969 . . no
C38 C39 1.396(4) . . yes
C38 H20 0.909 . . no
C39 C40 1.460(4) . . yes
C41 C42 1.451(4) . . yes
C42 C43 1.397(4) . . yes
C42 C47 1.406(4) . . yes
C43 C44 1.379(4) . . yes
C43 H21 0.942 . . no
C44 C45 1.389(5) . . yes
C44 H22 0.947 . . no
C45 C46 1.395(5) . . yes
C45 H23 0.950 . . no
C46 C47 1.385(4) . . yes
C46 H24 0.950 . . no
C47 C48 1.467(4) . . yes
C49 C50 1.470(4) . . yes
C50 C51 1.387(4) . . yes
C50 C55 1.395(4) . . yes
C51 C52 1.394(5) . . yes
C51 H25 0.950 . . no
C52 C53 1.392(5) . . yes
C52 H26 0.953 . . no
C53 C54 1.368(4) . . yes
C53 H27 0.946 . . no
C54 C55 1.402(4) . . yes
C54 H28 0.949 . . no
C55 C56 1.458(4) . . yes
C57 C58 1.452(4) . . yes
C58 C59 1.392(4) . . yes
C58 C63 1.397(4) . . yes
C59 C60 1.371(4) . . yes
C59 H29 0.975 . . no
C60 C61 1.389(5) . . yes
C60 H30 0.953 . . no
C61 C62 1.402(4) . . yes
C61 H31 0.950 . . no
C62 C63 1.380(4) . . yes
C62 H32 0.953 . . no
C63 C64 1.476(4) . . yes
C65 C66 1.371(5) . . yes
C65 H37 0.951 . . no
C66 C67 1.381(5) . . yes
C66 H38 0.952 . . no
C67 C68 1.373(5) . . yes
C67 H39 0.948 . . no
C68 C69 1.381(5) . . yes
C68 H40 0.951 . . no
C69 H41 0.953 . . no
C70 C71 1.398(6) . . yes
C70 H42 0.966 . . no
C71 C72 1.361(7) . . yes
C71 H43 0.965 . . no
C72 C73 1.340(6) . . yes
C72 H44 0.988 . . no
C73 C74 1.336(5) . . yes
C73 H45 0.953 . . no
C74 H46 0.975 . . no
C75 C76 1.357(6) . . yes
C75 H47 0.956 . . no
C76 C77 1.345(7) . . yes
C76 H48 0.950 . . no
C77 C78 1.357(7) . . yes
C77 H49 0.960 . . no
C78 C79 1.383(6) . . yes
C78 H50 0.952 . . no
C79 H51 0.950 . . no
